data_4338797
loop_
_publ_author_name
'Oishi, Masataka'
'Oshima, Masato'
'Suzuki, Hiroharu'

_publ_section_title
;
 A study on zr-ir multiple bonding active for C-h bond cleavage.
;
_journal_issue 13
_journal_name_full 'Inorganic chemistry'
_journal_page_first 6634
_journal_page_last 6654
_journal_paper_doi 10.1021/ic500258g
_journal_volume 53
_journal_year 2014
_chemical_formula_sum 'C32 H54 Ir N3 Si Zr'
_chemical_formula_weight 792.29
_chemical_name_systematic
; 
 ? 
;
_space_group_IT_number 14
_symmetry_cell_setting monoclinic
_symmetry_space_group_name_Hall '-P 2ybc'
_symmetry_space_group_name_H-M 'P 1 21/c 1'
_atom_sites_solution_hydrogens geom
_atom_sites_solution_primary direct
_atom_sites_solution_secondary difmap
_audit_creation_method SHELXL-97
_cell_angle_alpha 90.00
_cell_angle_beta 116.8320(7)
_cell_angle_gamma 90.00
_cell_formula_units_Z 8
_cell_length_a 18.8497(6)
_cell_length_b 18.9164(6)
_cell_length_c 21.5272(6)
_cell_measurement_reflns_used 65455
_cell_measurement_temperature 123(2)
_cell_measurement_theta_max 27.43
_cell_measurement_theta_min 3.02
_cell_volume 6849.5(4)
_computing_cell_refinement 'PROCESS-AUTO (T.Higashi, 1998)'
_computing_data_collection 'PROCESS-AUTO (T.Higashi, 1998)'
_computing_data_reduction 'PROCESS-AUTO (T.Higashi, 1998)'
_computing_molecular_graphics 'ORTEX (P.McArdle, 1995)'
_computing_publication_material SHELXL-97
_computing_structure_refinement 'SHELXL-97 (Sheldrick, 1997)'
_computing_structure_solution 'SHELXS-97 (Sheldrick, 1990)'
_diffrn_ambient_temperature 123(2)
_diffrn_detector_area_resol_mean 100
_diffrn_measured_fraction_theta_full 0.997
_diffrn_measured_fraction_theta_max 0.997
_diffrn_measurement_device_type 'Rigaku R-AXIS RAPID Imaging Plate'
_diffrn_measurement_method 'oscillation photograph'
_diffrn_radiation_monochromator graphite
_diffrn_radiation_source 'Rigaku Rotating Anode ultraX18'
_diffrn_radiation_type MoK\a
_diffrn_radiation_wavelength 0.71069
_diffrn_reflns_av_R_equivalents 0.0664
_diffrn_reflns_av_sigmaI/netI 0.0568
_diffrn_reflns_limit_h_max 24
_diffrn_reflns_limit_h_min -20
_diffrn_reflns_limit_k_max 24
_diffrn_reflns_limit_k_min -24
_diffrn_reflns_limit_l_max 27
_diffrn_reflns_limit_l_min -26
_diffrn_reflns_number 65455
_diffrn_reflns_theta_full 27.43
_diffrn_reflns_theta_max 27.43
_diffrn_reflns_theta_min 3.02
_exptl_absorpt_coefficient_mu 4.244
_exptl_absorpt_correction_T_max 1.0000
_exptl_absorpt_correction_T_min 0.6950
_exptl_absorpt_correction_type empirical
_exptl_absorpt_process_details 'ABSCOR (T.Higashi, 2001)'
_exptl_crystal_colour colorless
_exptl_crystal_density_diffrn 1.537
_exptl_crystal_density_meas ?
_exptl_crystal_density_method 'not measured'
_exptl_crystal_description block
_exptl_crystal_F_000 3184
_exptl_crystal_size_max 0.179
_exptl_crystal_size_mid 0.116
_exptl_crystal_size_min 0.074
_refine_diff_density_max 1.780
_refine_diff_density_min -1.003
_refine_diff_density_rms 0.127
_refine_ls_extinction_method none
_refine_ls_goodness_of_fit_ref 1.061
_refine_ls_hydrogen_treatment mixed
_refine_ls_matrix_type full
_refine_ls_number_parameters 756
_refine_ls_number_reflns 15574
_refine_ls_number_restraints 0
_refine_ls_restrained_S_all 1.061
_refine_ls_R_factor_all 0.0446
_refine_ls_R_factor_gt 0.0363
_refine_ls_shift/su_max 0.005
_refine_ls_shift/su_mean 0.000
_refine_ls_structure_factor_coef Fsqd
_refine_ls_weighting_details 'calc w=1/[\s^2^(Fo^2^)+(0.0000P)^2^+20.7237P] where P=(Fo^2^+2Fc^2^)/3'
_refine_ls_weighting_scheme calc
_refine_ls_wR_factor_gt 0.0778
_refine_ls_wR_factor_ref 0.0809
_reflns_number_gt 13559
_reflns_number_total 16059
_reflns_threshold_expression >2sigma(I)
_cod_data_source_file ic500258g_si_002.cif
_cod_data_source_block 26
_cod_depositor_comments
;
The following automatic conversions were performed:

'_symmetry_cell_setting' value 'Monoclinic' changed to 'monoclinic'
according to
/usr/data/users/saulius/crontab/automatic-downloads/rss-feeds/ACS/lib/dictionaries/cif_core.dic
dictionary named 'cif_core.dic' version 2.4.2 from 2011-04-26.

Automatic conversion script
Id: cif_fix_values 2281 2013-09-26 08:29:07Z andrius 

 Adding full bibliography for 4338782--4338806.cif.

The following automatic conversions were performed:

'_exptl_crystal_density_meas' value 'not measured' was changed to '?'
- the value is perceived as not measured.

Automatic conversion script
Id: cif_fix_values 3008 2015-01-20 13:52:24Z robertas 
;
_cod_original_sg_symbol_H-M P21/c
_cod_database_code 4338797

loop_
_symmetry_equiv_pos_as_xyz
'x, y, z'
'x, -y+1/2, z+1/2'
'-x, -y, -z'
'-x, y-1/2, -z-1/2'

loop_
_atom_site_label
_atom_site_type_symbol
_atom_site_fract_x
_atom_site_fract_y
_atom_site_fract_z
_atom_site_U_iso_or_equiv
_atom_site_adp_type
_atom_site_occupancy
_atom_site_symmetry_multiplicity
_atom_site_calc_flag
_atom_site_refinement_flags
Ir1 Ir 0.980479(10) 1.097858(9) 0.312932(8) 0.02185(5) Uani 1 1 d .
Ir2 Ir 0.501557(9) 0.840431(9) 0.185851(8) 0.01907(5) Uani 1 1 d .
Zr1 Zr 0.96971(2) 1.08945(2) 0.17871(2) 0.01892(8) Uani 1 1 d .
Zr2 Zr 0.53193(2) 0.84757(2) 0.32564(2) 0.01982(9) Uani 1 1 d .
Si1 Si 0.89094(8) 1.22341(7) 0.09984(6) 0.0265(3) Uani 1 1 d .
Si2 Si 0.65236(9) 0.73231(7) 0.40325(7) 0.0337(3) Uani 1 1 d .
N1 N 0.9869(2) 1.19708(19) 0.15526(19) 0.0233(8) Uani 1 1 d .
N2 N 1.0416(2) 0.99271(19) 0.19722(18) 0.0230(8) Uani 1 1 d .
N3 N 1.2330(2) 0.9268(2) 0.16609(19) 0.0257(8) Uani 1 1 d .
N4 N 0.5510(2) 0.7371(2) 0.35839(19) 0.0290(9) Uani 1 1 d .
N5 N 0.4355(3) 0.8579(3) 0.3569(2) 0.0459(12) Uani 1 1 d .
N6 N 0.2811(3) 1.0160(3) 0.3471(3) 0.0604(15) Uani 1 1 d .
C1 C 0.8502(2) 1.1309(2) 0.0793(2) 0.0228(9) Uani 1 1 d .
C2 C 0.8861(3) 1.0811(2) 0.0501(2) 0.0218(9) Uani 1 1 d .
C3 C 0.8785(3) 1.0125(2) 0.0712(2) 0.0239(9) Uani 1 1 d .
C4 C 0.8389(3) 1.0174(3) 0.1140(2) 0.0264(10) Uani 1 1 d .
C5 C 0.8198(2) 1.0887(3) 0.1176(2) 0.0269(10) Uani 1 1 d .
C6 C 0.9253(3) 1.1003(3) 0.0046(2) 0.0285(10) Uani 1 1 d .
H6A H 0.9652 1.1372 0.0275 0.043 Uiso 1 1 calc R
H6B H 0.8849 1.1178 -0.0404 0.043 Uiso 1 1 calc R
H6C H 0.9510 1.0584 -0.0028 0.043 Uiso 1 1 calc R
C7 C 0.9040(3) 0.9449(3) 0.0504(3) 0.0337(11) Uani 1 1 d .
H7A H 0.9108 0.9080 0.0845 0.054(18) Uiso 1 1 calc R
H7B H 0.9545 0.9525 0.0486 0.08(2) Uiso 1 1 calc R
H7C H 0.8634 0.9302 0.0044 0.113 Uiso 1 1 calc R
C8 C 0.8156(3) 0.9549(3) 0.1445(3) 0.0428(13) Uani 1 1 d .
H8A H 0.8557 0.9176 0.1562 0.064 Uiso 1 1 calc R
H8B H 0.7638 0.9369 0.1104 0.064 Uiso 1 1 calc R
H8C H 0.8121 0.9697 0.1867 0.061(19) Uiso 1 1 calc R
C9 C 0.7694(3) 1.1133(3) 0.1515(3) 0.0375(12) Uani 1 1 d .
H9A H 0.7828 1.1624 0.1669 0.053(18) Uiso 1 1 calc R
H9B H 0.7796 1.0832 0.1917 0.059(19) Uiso 1 1 calc R
H9C H 0.7131 1.1103 0.1179 0.07(2) Uiso 1 1 calc R
C10 C 0.8718(3) 1.2739(3) 0.0192(3) 0.0435(13) Uani 1 1 d .
H10A H 0.9043 1.3169 0.0318 0.065 Uiso 1 1 calc R
H10B H 0.8154 1.2868 -0.0052 0.065 Uiso 1 1 calc R
H10C H 0.8856 1.2445 -0.0112 0.06(2) Uiso 1 1 calc R
C11 C 0.8403(3) 1.2786(3) 0.1416(3) 0.0467(14) Uani 1 1 d .
H11A H 0.8567 1.3281 0.1437 0.070 Uiso 1 1 calc R
H11B H 0.8555 1.2612 0.1888 0.070 Uiso 1 1 calc R
H11C H 0.7825 1.2751 0.1138 0.063(19) Uiso 1 1 calc R
C12 C 1.0567(3) 1.2439(3) 0.1800(3) 0.0325(11) Uani 1 1 d .
C13 C 1.0413(4) 1.3123(3) 0.2079(3) 0.0513(15) Uani 1 1 d .
H13A H 0.9990 1.3385 0.1700 0.059(19) Uiso 1 1 calc R
H13B H 1.0900 1.3407 0.2276 0.089 Uiso 1 1 calc R
H13C H 1.0250 1.3020 0.2441 0.089 Uiso 1 1 calc R
C14 C 1.1288(3) 1.2080(3) 0.2376(3) 0.0526(16) Uani 1 1 d .
H14A H 1.1380 1.1624 0.2209 0.08(2) Uiso 1 1 calc R
H14B H 1.1191 1.2005 0.2782 0.119 Uiso 1 1 calc R
H14C H 1.1757 1.2381 0.2509 0.047(16) Uiso 1 1 calc R
C15 C 1.0776(4) 1.2605(4) 0.1200(3) 0.068(2) Uani 1 1 d .
H15A H 1.0843 1.2162 0.0997 0.102 Uiso 1 1 calc R
H15B H 1.1272 1.2877 0.1381 0.102 Uiso 1 1 calc R
H15C H 1.0346 1.2882 0.0842 0.102 Uiso 1 1 calc R
C16 C 0.9877(3) 1.1669(3) 0.3992(2) 0.0281(10) Uani 1 1 d .
C17 C 0.9138(3) 1.1285(3) 0.3713(2) 0.0338(11) Uani 1 1 d .
C18 C 0.9320(3) 1.0555(3) 0.3819(2) 0.0373(12) Uani 1 1 d .
C19 C 1.0171(3) 1.0471(3) 0.4167(2) 0.0321(11) Uani 1 1 d .
C20 C 1.0506(3) 1.1173(3) 0.4274(2) 0.0291(10) Uani 1 1 d .
C21 C 0.9970(4) 1.2459(3) 0.4041(3) 0.0457(14) Uani 1 1 d .
H21A H 0.9488 1.2681 0.3684 0.069 Uiso 1 1 calc R
H21B H 1.0428 1.2595 0.3967 0.069 Uiso 1 1 calc R
H21C H 1.0054 1.2616 0.4503 0.056(18) Uiso 1 1 calc R
C22 C 0.8311(3) 1.1604(4) 0.3402(3) 0.0584(19) Uani 1 1 d .
H22A H 0.8290 1.2012 0.3114 0.088 Uiso 1 1 calc R
H22B H 0.8187 1.1757 0.3777 0.088 Uiso 1 1 calc R
H22C H 0.7922 1.1250 0.3115 0.088 Uiso 1 1 calc R
C23 C 0.8728(4) 0.9965(4) 0.3634(3) 0.061(2) Uani 1 1 d .
H23A H 0.8975 0.9523 0.3592 0.08(2) Uiso 1 1 calc R
H23B H 0.8266 1.0070 0.3190 0.120 Uiso 1 1 calc R
H23C H 0.8557 0.9915 0.3999 0.120 Uiso 1 1 calc R
C24 C 1.0605(4) 0.9787(3) 0.4422(3) 0.0504(16) Uani 1 1 d .
H24A H 1.1156 0.9840 0.4500 0.047(17) Uiso 1 1 calc R
H24B H 1.0343 0.9417 0.4074 0.071 Uiso 1 1 calc R
H24C H 1.0599 0.9654 0.4860 0.071 Uiso 1 1 calc R
C25 C 1.1377(3) 1.1351(3) 0.4669(3) 0.0436(13) Uani 1 1 d .
H25A H 1.1695 1.0939 0.4675 0.065 Uiso 1 1 calc R
H25B H 1.1502 1.1483 0.5148 0.065 Uiso 1 1 calc R
H25C H 1.1500 1.1748 0.4441 0.065 Uiso 1 1 calc R
C26 C 1.0705(2) 1.0374(2) 0.1655(2) 0.0215(8) Uani 1 1 d .
C27 C 1.1345(3) 1.0172(2) 0.1534(2) 0.0230(9) Uani 1 1 d .
H27 H 1.1543 1.0489 0.1307 0.028 Uiso 1 1 calc R
C28 C 1.1702(2) 0.9495(2) 0.1750(2) 0.0215(9) Uani 1 1 d .
C29 C 1.1368(3) 0.9046(2) 0.2082(2) 0.0265(9) Uani 1 1 d .
H29 H 1.1582 0.8588 0.2233 0.032 Uiso 1 1 calc R
C30 C 1.0731(3) 0.9278(3) 0.2184(2) 0.0294(10) Uani 1 1 d .
H30 H 1.0513 0.8976 0.2407 0.07(2) Uiso 1 1 calc R
C31 C 1.2696(3) 0.9727(3) 0.1333(3) 0.0362(11) Uani 1 1 d .
H31A H 1.3247 0.9580 0.1482 0.054 Uiso 1 1 calc R
H31B H 1.2686 1.0219 0.1474 0.054 Uiso 1 1 calc R
H31C H 1.2397 0.9689 0.0826 0.07(2) Uiso 1 1 calc R
C32 C 1.2615(3) 0.8546(3) 0.1816(3) 0.0340(11) Uani 1 1 d .
H32A H 1.3074 0.8485 0.1723 0.051 Uiso 1 1 calc R
H32B H 1.2191 0.8221 0.1522 0.051 Uiso 1 1 calc R
H32C H 1.2771 0.8444 0.2307 0.044(16) Uiso 1 1 calc R
C33 C 0.6675(3) 0.8307(2) 0.4142(2) 0.0303(10) Uani 1 1 d .
C34 C 0.6303(3) 0.8695(3) 0.4492(2) 0.0331(11) Uani 1 1 d .
C35 C 0.6142(3) 0.9390(3) 0.4223(2) 0.0330(11) Uani 1 1 d .
C36 C 0.6410(3) 0.9448(2) 0.3708(2) 0.0302(10) Uani 1 1 d .
C37 C 0.6761(3) 0.8797(2) 0.3668(2) 0.0285(10) Uani 1 1 d .
C38 C 0.6108(4) 0.8419(3) 0.5050(3) 0.0471(14) Uani 1 1 d .
H38A H 0.5799 0.7981 0.4889 0.071 Uiso 1 1 calc R
H38B H 0.5795 0.8772 0.5153 0.053(18) Uiso 1 1 calc R
H38C H 0.6601 0.8322 0.5471 0.080 Uiso 1 1 calc R
C39 C 0.5806(4) 0.9989(3) 0.4469(3) 0.0527(16) Uani 1 1 d .
H39A H 0.5486 1.0296 0.4074 0.079 Uiso 1 1 calc R
H39B H 0.6242 1.0263 0.4823 0.08(2) Uiso 1 1 calc R
H39C H 0.5471 0.9798 0.4670 0.116 Uiso 1 1 calc R
C40 C 0.6391(3) 1.0118(3) 0.3320(3) 0.0418(13) Uani 1 1 d .
H40A H 0.5944 1.0413 0.3278 0.063 Uiso 1 1 calc R
H40B H 0.6328 0.9998 0.2855 0.07(2) Uiso 1 1 calc R
H40C H 0.6890 1.0378 0.3576 0.107 Uiso 1 1 calc R
C41 C 0.7185(3) 0.8675(3) 0.3230(3) 0.0369(12) Uani 1 1 d .
H41A H 0.7182 0.8169 0.3131 0.055 Uiso 1 1 calc R
H41B H 0.7736 0.8841 0.3482 0.045(16) Uiso 1 1 calc R
H41C H 0.6915 0.8937 0.2792 0.068 Uiso 1 1 calc R
C42 C 0.6975(4) 0.6850(3) 0.4895(3) 0.0637(19) Uani 1 1 d .
H42A H 0.7006 0.6343 0.4818 0.096 Uiso 1 1 calc R
H42B H 0.6643 0.6926 0.5132 0.096 Uiso 1 1 calc R
H42C H 0.7510 0.7035 0.5184 0.096 Uiso 1 1 calc R
C43 C 0.7046(4) 0.6917(3) 0.3548(4) 0.0542(16) Uani 1 1 d .
H43A H 0.7007 0.6401 0.3555 0.081 Uiso 1 1 calc R
H43B H 0.7607 0.7057 0.3773 0.081 Uiso 1 1 calc R
H43C H 0.6795 0.7084 0.3065 0.06(2) Uiso 1 1 calc R
C44 C 0.4964(4) 0.6753(3) 0.3441(3) 0.0409(13) Uani 1 1 d .
C45 C 0.5310(4) 0.6093(3) 0.3268(3) 0.0554(17) Uani 1 1 d .
H45A H 0.5813 0.5968 0.3668 0.06(2) Uiso 1 1 calc R
H45B H 0.5404 0.6189 0.2864 0.093 Uiso 1 1 calc R
H45C H 0.4933 0.5700 0.3161 0.07(2) Uiso 1 1 calc R
C46 C 0.4149(4) 0.6919(3) 0.2831(3) 0.0548(17) Uani 1 1 d .
H46A H 0.3911 0.7323 0.2951 0.082 Uiso 1 1 calc R
H46B H 0.3801 0.6506 0.2735 0.049(16) Uiso 1 1 calc R
H46C H 0.4217 0.7033 0.2417 0.07(2) Uiso 1 1 calc R
C47 C 0.4850(4) 0.6609(3) 0.4098(3) 0.0583(18) Uani 1 1 d .
H47A H 0.5365 0.6498 0.4491 0.088 Uiso 1 1 calc R
H47B H 0.4487 0.6209 0.4011 0.055(18) Uiso 1 1 calc R
H47C H 0.4625 0.7029 0.4210 0.083 Uiso 1 1 calc R
C48 C 0.4244(3) 0.8077(3) 0.0759(2) 0.0302(10) Uani 1 1 d .
C49 C 0.4928(3) 0.7633(2) 0.1048(2) 0.0258(9) Uani 1 1 d .
C50 C 0.5622(3) 0.8085(2) 0.1229(2) 0.0291(10) Uani 1 1 d .
C51 C 0.5339(3) 0.8785(3) 0.1042(2) 0.0333(11) Uani 1 1 d .
C52 C 0.4489(3) 0.8785(3) 0.0748(2) 0.0325(11) Uani 1 1 d .
C53 C 0.3395(3) 0.7821(3) 0.0466(3) 0.0471(14) Uani 1 1 d .
H53A H 0.3365 0.7425 0.0746 0.07(2) Uiso 1 1 calc R
H53B H 0.3216 0.7665 -0.0016 0.107 Uiso 1 1 calc R
H53C H 0.3054 0.8207 0.0477 0.107 Uiso 1 1 calc R
C54 C 0.4926(4) 0.6842(3) 0.1105(3) 0.0409(13) Uani 1 1 d .
H54A H 0.5420 0.6686 0.1499 0.07(2) Uiso 1 1 calc R
H54B H 0.4885 0.6630 0.0674 0.045(16) Uiso 1 1 calc R
H54C H 0.4471 0.6694 0.1177 0.068 Uiso 1 1 calc R
C55 C 0.6463(3) 0.7833(3) 0.1515(3) 0.0447(14) Uani 1 1 d .
H55A H 0.6550 0.7450 0.1847 0.052(18) Uiso 1 1 calc R
H55B H 0.6825 0.8225 0.1751 0.044(16) Uiso 1 1 calc R
H55C H 0.6565 0.7661 0.1133 0.066 Uiso 1 1 calc R
C56 C 0.5850(4) 0.9423(3) 0.1082(3) 0.0509(16) Uani 1 1 d .
H56A H 0.5568 0.9857 0.1087 0.076 Uiso 1 1 calc R
H56B H 0.5956 0.9427 0.0677 0.076 Uiso 1 1 calc R
H56C H 0.6354 0.9396 0.1509 0.076 Uiso 1 1 calc R
C57 C 0.3943(4) 0.9406(3) 0.0399(3) 0.0496(16) Uani 1 1 d .
H57A H 0.4157 0.9833 0.0681 0.060(19) Uiso 1 1 calc R
H57B H 0.3412 0.9307 0.0355 0.050(18) Uiso 1 1 calc R
H57C H 0.3909 0.9480 -0.0064 0.053(17) Uiso 1 1 calc R
C58 C 0.4369(3) 0.9203(3) 0.3227(3) 0.0388(13) Uani 1 1 d .
C59 C 0.3860(3) 0.9733(3) 0.3179(3) 0.0496(15) Uani 1 1 d .
H59 H 0.3849 1.0156 0.2937 0.059 Uiso 1 1 calc R
C60 C 0.3319(3) 0.9645(3) 0.3508(3) 0.0355(12) Uani 1 1 d .
C61 C 0.3351(4) 0.8998(3) 0.3824(3) 0.0538(16) Uani 1 1 d .
H61 H 0.3007 0.8920 0.4031 0.065 Uiso 1 1 calc R
C62 C 0.3841(4) 0.8485(4) 0.3849(3) 0.0543(16) Uani 1 1 d .
H62 H 0.3834 0.8047 0.4063 0.065 Uiso 1 1 calc R
C63 C 0.2856(4) 1.0848(3) 0.3152(4) 0.0625(18) Uani 1 1 d .
H63A H 0.2514 1.1195 0.3224 0.094 Uiso 1 1 calc R
H63B H 0.2676 1.0783 0.2652 0.094 Uiso 1 1 calc R
H63C H 0.3406 1.1018 0.3370 0.094 Uiso 1 1 calc R
C64 C 0.2234(3) 1.0121(4) 0.3709(3) 0.063(2) Uani 1 1 d .
H64A H 0.2280 1.0533 0.4000 0.094 Uiso 1 1 calc R
H64B H 0.2313 0.9688 0.3983 0.094 Uiso 1 1 calc R
H64C H 0.1705 1.0113 0.3310 0.094 Uiso 1 1 calc R
H1 H 0.9557 1.1515 0.2655 0.043(15) Uiso 1 1 d R
H2 H 0.9576 1.0422 0.2684 0.052(17) Uiso 1 1 d R
H3 H 1.0422 1.0942 0.2824 0.060(18) Uiso 1 1 d R
H4 H 0.4523 0.8258 0.2113 0.089 Uiso 1 1 d R
H5 H 0.5115 0.8930 0.2287 0.089 Uiso 1 1 d R
H6 H 0.5761 0.7981 0.2595 0.062(18) Uiso 1 1 d R

loop_
_atom_site_aniso_label
_atom_site_aniso_U_11
_atom_site_aniso_U_22
_atom_site_aniso_U_33
_atom_site_aniso_U_23
_atom_site_aniso_U_13
_atom_site_aniso_U_12
Ir1 0.01874(8) 0.02969(10) 0.01585(8) -0.00551(6) 0.00668(6) -0.00181(7)
Ir2 0.02061(9) 0.02047(9) 0.01719(8) 0.00029(6) 0.00947(7) 0.00038(6)
Zr1 0.01431(19) 0.0252(2) 0.01578(18) -0.00361(15) 0.00549(15) -0.00072(16)
Zr2 0.0178(2) 0.0244(2) 0.01523(19) 0.00201(15) 0.00569(16) 0.00085(16)
Si1 0.0233(6) 0.0263(6) 0.0238(6) -0.0038(5) 0.0052(5) 0.0042(5)
Si2 0.0352(8) 0.0210(7) 0.0316(7) 0.0041(5) 0.0032(6) 0.0029(6)
N1 0.0176(18) 0.0233(19) 0.0255(19) -0.0046(15) 0.0067(15) -0.0014(15)
N2 0.0222(19) 0.0250(19) 0.0209(17) -0.0015(15) 0.0089(15) -0.0001(15)
N3 0.0215(19) 0.029(2) 0.0271(19) -0.0011(16) 0.0117(16) 0.0004(16)
N4 0.035(2) 0.027(2) 0.0206(18) 0.0055(15) 0.0087(17) -0.0071(17)
N5 0.037(3) 0.072(3) 0.034(2) 0.000(2) 0.019(2) -0.001(2)
N6 0.041(3) 0.059(4) 0.070(4) -0.023(3) 0.016(3) 0.010(3)
C1 0.015(2) 0.032(2) 0.017(2) -0.0063(17) 0.0037(16) -0.0002(18)
C2 0.021(2) 0.028(2) 0.0131(19) -0.0051(16) 0.0042(16) -0.0018(18)
C3 0.019(2) 0.028(2) 0.019(2) -0.0060(17) 0.0030(17) -0.0056(18)
C4 0.019(2) 0.036(3) 0.019(2) -0.0033(18) 0.0037(17) -0.0089(19)
C5 0.0119(19) 0.048(3) 0.016(2) -0.0051(19) 0.0024(16) -0.0023(19)
C6 0.033(3) 0.034(3) 0.022(2) -0.0074(19) 0.016(2) -0.006(2)
C7 0.037(3) 0.028(3) 0.033(3) -0.005(2) 0.013(2) -0.003(2)
C8 0.036(3) 0.056(4) 0.034(3) -0.004(2) 0.014(2) -0.021(3)
C9 0.018(2) 0.065(4) 0.028(3) -0.009(2) 0.009(2) 0.002(2)
C10 0.045(3) 0.032(3) 0.042(3) 0.003(2) 0.008(3) -0.002(2)
C11 0.027(3) 0.050(3) 0.052(3) -0.022(3) 0.009(2) 0.010(2)
C12 0.021(2) 0.033(3) 0.039(3) -0.007(2) 0.010(2) -0.005(2)
C13 0.036(3) 0.040(3) 0.062(4) -0.011(3) 0.008(3) -0.007(3)
C14 0.025(3) 0.036(3) 0.069(4) 0.000(3) -0.005(3) -0.009(2)
C15 0.042(4) 0.112(6) 0.053(4) -0.012(4) 0.023(3) -0.034(4)
C16 0.034(3) 0.034(3) 0.017(2) -0.0078(18) 0.0123(19) 0.000(2)
C17 0.030(3) 0.053(3) 0.022(2) -0.014(2) 0.015(2) -0.002(2)
C18 0.045(3) 0.050(3) 0.023(2) -0.013(2) 0.021(2) -0.018(3)
C19 0.049(3) 0.030(3) 0.021(2) -0.0046(19) 0.020(2) -0.002(2)
C20 0.029(2) 0.042(3) 0.012(2) -0.0076(19) 0.0063(18) -0.004(2)
C21 0.064(4) 0.037(3) 0.037(3) -0.007(2) 0.023(3) -0.003(3)
C22 0.033(3) 0.102(6) 0.037(3) -0.029(3) 0.013(3) 0.009(3)
C23 0.075(5) 0.074(5) 0.055(4) -0.031(3) 0.047(4) -0.042(4)
C24 0.090(5) 0.032(3) 0.031(3) 0.002(2) 0.029(3) 0.010(3)
C25 0.032(3) 0.064(4) 0.028(3) -0.009(3) 0.007(2) 0.000(3)
C26 0.019(2) 0.027(2) 0.0156(19) -0.0039(17) 0.0053(16) -0.0012(17)
C27 0.023(2) 0.026(2) 0.021(2) -0.0022(17) 0.0105(18) -0.0036(18)
C28 0.019(2) 0.024(2) 0.017(2) -0.0028(16) 0.0048(17) -0.0020(17)
C29 0.026(2) 0.026(2) 0.028(2) 0.0030(18) 0.0118(19) -0.0001(19)
C30 0.030(3) 0.030(2) 0.031(2) 0.003(2) 0.017(2) 0.000(2)
C31 0.029(3) 0.041(3) 0.043(3) -0.001(2) 0.020(2) 0.003(2)
C32 0.029(3) 0.031(3) 0.043(3) 0.000(2) 0.017(2) 0.008(2)
C33 0.026(2) 0.025(2) 0.025(2) -0.0003(18) -0.0011(19) 0.0016(19)
C34 0.034(3) 0.033(3) 0.018(2) 0.0027(19) -0.0010(19) -0.001(2)
C35 0.031(3) 0.030(3) 0.022(2) -0.0064(19) -0.003(2) 0.004(2)
C36 0.028(2) 0.022(2) 0.029(2) -0.0006(18) 0.002(2) -0.0020(19)
C37 0.018(2) 0.021(2) 0.035(3) -0.0013(19) 0.0014(19) -0.0022(18)
C38 0.059(4) 0.049(4) 0.021(2) 0.005(2) 0.007(2) 0.007(3)
C39 0.065(4) 0.041(3) 0.035(3) -0.011(3) 0.007(3) 0.018(3)
C40 0.045(3) 0.022(3) 0.053(3) 0.005(2) 0.017(3) 0.002(2)
C41 0.021(2) 0.032(3) 0.055(3) -0.002(2) 0.014(2) -0.003(2)
C42 0.076(5) 0.039(3) 0.042(3) 0.014(3) -0.004(3) 0.007(3)
C43 0.060(4) 0.029(3) 0.078(5) 0.003(3) 0.034(4) 0.010(3)
C44 0.052(3) 0.036(3) 0.034(3) 0.004(2) 0.019(3) -0.015(3)
C45 0.076(5) 0.027(3) 0.051(4) -0.001(3) 0.017(3) -0.019(3)
C46 0.047(4) 0.056(4) 0.053(4) 0.006(3) 0.015(3) -0.026(3)
C47 0.080(5) 0.054(4) 0.048(4) 0.006(3) 0.035(4) -0.027(3)
C48 0.034(3) 0.039(3) 0.016(2) -0.0040(19) 0.0100(19) -0.001(2)
C49 0.037(3) 0.022(2) 0.024(2) -0.0049(18) 0.019(2) -0.0016(19)
C50 0.040(3) 0.028(2) 0.030(2) -0.0100(19) 0.025(2) -0.005(2)
C51 0.054(3) 0.027(2) 0.029(2) -0.0031(19) 0.028(2) -0.004(2)
C52 0.055(3) 0.029(2) 0.015(2) 0.0011(18) 0.017(2) 0.006(2)
C53 0.037(3) 0.062(4) 0.029(3) -0.012(3) 0.004(2) -0.005(3)
C54 0.052(4) 0.024(3) 0.054(3) -0.003(2) 0.031(3) 0.000(2)
C55 0.040(3) 0.051(3) 0.056(4) -0.017(3) 0.034(3) -0.002(3)
C56 0.085(5) 0.034(3) 0.063(4) -0.008(3) 0.058(4) -0.020(3)
C57 0.076(5) 0.043(3) 0.029(3) 0.008(2) 0.022(3) 0.020(3)
C58 0.021(2) 0.057(3) 0.028(2) -0.023(2) 0.002(2) 0.010(2)
C59 0.038(3) 0.051(4) 0.041(3) -0.018(3) 0.002(3) 0.005(3)
C60 0.021(2) 0.036(3) 0.040(3) -0.017(2) 0.005(2) 0.004(2)
C61 0.056(4) 0.052(4) 0.054(4) -0.010(3) 0.025(3) -0.008(3)
C62 0.052(4) 0.068(4) 0.058(4) -0.001(3) 0.038(3) -0.002(3)
C63 0.069(5) 0.044(4) 0.060(4) -0.003(3) 0.017(4) 0.017(3)
C64 0.031(3) 0.107(6) 0.048(3) -0.039(4) 0.016(3) -0.005(3)

loop_
_atom_type_symbol
_atom_type_description
_atom_type_scat_dispersion_real
_atom_type_scat_dispersion_imag
_atom_type_scat_source
C C 0.0033 0.0016 'International Tables Vol C Tables 4.2.6.8 and 6.1.1.4'
H H 0.0000 0.0000 'International Tables Vol C Tables 4.2.6.8 and 6.1.1.4'
Ir Ir -1.4442 7.9887 'International Tables Vol C Tables 4.2.6.8 and 6.1.1.4'
N N 0.0061 0.0033 'International Tables Vol C Tables 4.2.6.8 and 6.1.1.4'
Si Si 0.0817 0.0704 'International Tables Vol C Tables 4.2.6.8 and 6.1.1.4'
Zr Zr -2.9673 0.5597 'International Tables Vol C Tables 4.2.6.8 and 6.1.1.4'

loop_
_geom_angle_atom_site_label_1
_geom_angle_atom_site_label_2
_geom_angle_atom_site_label_3
_geom_angle
C18 Ir1 C17 37.3(2)
C18 Ir1 C16 62.66(18)
C17 Ir1 C16 37.79(18)
C18 Ir1 C19 37.82(19)
C17 Ir1 C19 62.91(19)
C16 Ir1 C19 62.79(17)
C18 Ir1 C20 62.53(18)
C17 Ir1 C20 62.42(17)
C16 Ir1 C20 37.00(17)
C19 Ir1 C20 37.60(17)
C18 Ir1 Zr1 144.01(13)
C17 Ir1 Zr1 143.27(13)
C16 Ir1 Zr1 147.28(12)
C19 Ir1 Zr1 148.24(12)
C20 Ir1 Zr1 150.98(12)
C50 Ir2 C49 38.43(16)
C50 Ir2 C51 37.22(18)
C49 Ir2 C51 62.75(16)
C50 Ir2 C48 62.95(18)
C49 Ir2 C48 37.29(17)
C51 Ir2 C48 62.12(18)
C50 Ir2 C52 62.62(18)
C49 Ir2 C52 62.37(16)
C51 Ir2 C52 37.32(19)
C48 Ir2 C52 36.92(18)
C50 Ir2 Zr2 139.34(13)
C49 Ir2 Zr2 141.39(12)
C51 Ir2 Zr2 146.86(13)
C48 Ir2 Zr2 150.57(12)
C52 Ir2 Zr2 154.55(12)
N1 Zr1 N2 132.93(13)
N1 Zr1 C26 99.09(14)
N2 Zr1 C26 34.98(14)
N1 Zr1 C1 70.56(14)
N2 Zr1 C1 132.55(14)
C26 Zr1 C1 121.67(14)
N1 Zr1 C2 83.50(14)
N2 Zr1 C2 100.16(13)
C26 Zr1 C2 88.78(14)
C1 Zr1 C2 34.36(13)
N1 Zr1 C5 97.74(15)
N2 Zr1 C5 122.84(15)
C26 Zr1 C5 137.44(14)
C1 Zr1 C5 33.74(14)
C2 Zr1 C5 54.79(13)
N1 Zr1 C4 125.09(14)
N2 Zr1 C4 91.08(14)
C26 Zr1 C4 110.49(15)
C1 Zr1 C4 54.59(15)
C2 Zr1 C4 53.27(14)
C5 Zr1 C4 31.80(15)
N1 Zr1 C3 115.24(14)
N2 Zr1 C3 78.64(14)
C26 Zr1 C3 84.31(14)
C1 Zr1 C3 54.74(14)
C2 Zr1 C3 31.74(14)
C5 Zr1 C3 53.18(14)
C4 Zr1 C3 31.72(13)
N1 Zr1 Ir1 103.81(9)
N2 Zr1 Ir1 96.20(9)
C26 Zr1 Ir1 118.53(10)
C1 Zr1 Ir1 119.69(9)
C2 Zr1 Ir1 149.40(10)
C5 Zr1 Ir1 94.62(9)
C4 Zr1 Ir1 101.04(9)
C3 Zr1 Ir1 130.95(9)
N1 Zr1 Si1 33.81(10)
N2 Zr1 Si1 154.03(9)
C26 Zr1 Si1 121.19(11)
C1 Zr1 Si1 38.26(11)
C2 Zr1 Si1 61.89(10)
C5 Zr1 Si1 64.13(12)
C4 Zr1 Si1 91.81(11)
C3 Zr1 Si1 90.54(10)
Ir1 Zr1 Si1 108.53(3)
N4 Zr2 N5 91.41(18)
N4 Zr2 C58 127.63(19)
N5 Zr2 C58 36.6(2)
N4 Zr2 C33 70.02(15)
N5 Zr2 C33 119.45(17)
C58 Zr2 C33 130.54(16)
N4 Zr2 C34 83.13(15)
N5 Zr2 C34 88.75(17)
C58 Zr2 C34 97.33(17)
C33 Zr2 C34 34.02(16)
N4 Zr2 C37 97.09(15)
N5 Zr2 C37 140.70(17)
C58 Zr2 C37 125.70(18)
C33 Zr2 C37 33.82(15)
C34 Zr2 C37 54.66(16)
N4 Zr2 C36 124.74(15)
N5 Zr2 C36 116.28(17)
C58 Zr2 C36 93.64(18)
C33 Zr2 C36 54.79(15)
C34 Zr2 C36 53.25(15)
C37 Zr2 C36 32.12(14)
N4 Zr2 C35 115.13(15)
N5 Zr2 C35 88.42(17)
C58 Zr2 C35 78.17(16)
C33 Zr2 C35 54.82(15)
C34 Zr2 C35 31.99(15)
C37 Zr2 C35 53.29(16)
C36 Zr2 C35 31.53(15)
N4 Zr2 Ir2 103.00(10)
N5 Zr2 Ir2 122.20(12)
C58 Zr2 Ir2 103.10(13)
C33 Zr2 Ir2 118.09(12)
C34 Zr2 Ir2 147.79(12)
C37 Zr2 Ir2 93.13(11)
C36 Zr2 Ir2 100.38(11)
C35 Zr2 Ir2 130.44(12)
N4 Zr2 Si2 33.31(11)
N5 Zr2 Si2 114.08(14)
C58 Zr2 Si2 147.66(15)
C33 Zr2 Si2 38.14(11)
C34 Zr2 Si2 61.55(12)
C37 Zr2 Si2 64.02(11)
C36 Zr2 Si2 91.92(11)
C35 Zr2 Si2 90.53(11)
Ir2 Zr2 Si2 107.17(3)
N1 Si1 C10 119.4(2)
N1 Si1 C1 94.74(18)
C10 Si1 C1 111.7(2)
N1 Si1 C11 115.2(2)
C10 Si1 C11 103.4(3)
C1 Si1 C11 112.7(2)
N1 Si1 Zr1 43.92(12)
C10 Si1 Zr1 141.84(19)
C1 Si1 Zr1 53.15(13)
C11 Si1 Zr1 114.8(2)
N4 Si2 C33 95.0(2)
N4 Si2 C42 118.3(3)
C33 Si2 C42 111.8(3)
N4 Si2 C43 115.9(3)
C33 Si2 C43 112.6(3)
C42 Si2 C43 103.6(3)
N4 Si2 Zr2 44.48(13)
C33 Si2 Zr2 52.71(14)
C42 Si2 Zr2 140.7(2)
C43 Si2 Zr2 115.6(2)
C12 N1 Si1 124.1(3)
C12 N1 Zr1 133.4(3)
Si1 N1 Zr1 102.27(17)
C26 N2 C30 121.7(4)
C26 N2 Zr1 75.2(2)
C30 N2 Zr1 163.1(3)
C28 N3 C32 121.6(4)
C28 N3 C31 120.7(4)
C32 N3 C31 117.5(4)
C44 N4 Si2 124.4(3)
C44 N4 Zr2 133.2(3)
Si2 N4 Zr2 102.21(18)
C62 N5 C58 122.0(5)
C62 N5 Zr2 165.2(5)
C58 N5 Zr2 72.7(3)
C60 N6 C64 126.3(6)
C60 N6 C63 118.2(5)
C64 N6 C63 115.4(5)
C5 C1 C2 105.7(4)
C5 C1 Si1 127.4(3)
C2 C1 Si1 118.9(3)
C5 C1 Zr1 76.6(2)
C2 C1 Zr1 75.2(2)
Si1 C1 Zr1 88.59(16)
C3 C2 C1 108.9(4)
C3 C2 C6 125.7(4)
C1 C2 C6 125.5(4)
C3 C2 Zr1 78.8(2)
C1 C2 Zr1 70.4(2)
C6 C2 Zr1 117.1(3)
C2 C3 C4 108.0(4)
C2 C3 C7 126.6(4)
C4 C3 C7 125.3(4)
C2 C3 Zr1 69.5(2)
C4 C3 Zr1 73.7(2)
C7 C3 Zr1 124.5(3)
C5 C4 C3 108.6(4)
C5 C4 C8 126.4(4)
C3 C4 C8 124.8(4)
C5 C4 Zr1 70.9(2)
C3 C4 Zr1 74.6(2)
C8 C4 Zr1 124.6(3)
C4 C5 C1 108.7(4)
C4 C5 C9 123.8(4)
C1 C5 C9 127.3(5)
C4 C5 Zr1 77.3(2)
C1 C5 Zr1 69.7(2)
C9 C5 Zr1 123.2(3)
N1 C12 C13 111.0(4)
N1 C12 C14 110.4(4)
C13 C12 C14 108.6(5)
N1 C12 C15 110.1(4)
C13 C12 C15 109.1(5)
C14 C12 C15 107.5(5)
C20 C16 C17 108.0(4)
C20 C16 C21 125.5(5)
C17 C16 C21 126.2(5)
C20 C16 Ir1 72.1(2)
C17 C16 Ir1 70.9(2)
C21 C16 Ir1 127.2(3)
C18 C17 C16 107.9(4)
C18 C17 C22 125.7(5)
C16 C17 C22 126.3(5)
C18 C17 Ir1 71.2(3)
C16 C17 Ir1 71.3(2)
C22 C17 Ir1 125.9(3)
C17 C18 C19 108.8(4)
C17 C18 C23 126.0(6)
C19 C18 C23 125.1(6)
C17 C18 Ir1 71.5(3)
C19 C18 Ir1 71.9(3)
C23 C18 Ir1 125.0(3)
C20 C19 C18 106.6(4)
C20 C19 C24 127.6(5)
C18 C19 C24 125.5(5)
C20 C19 Ir1 71.4(3)
C18 C19 Ir1 70.3(3)
C24 C19 Ir1 127.6(3)
C16 C20 C19 108.7(4)
C16 C20 C25 125.6(5)
C19 C20 C25 125.6(5)
C16 C20 Ir1 70.9(2)
C19 C20 Ir1 71.0(2)
C25 C20 Ir1 127.5(3)
N2 C26 C27 120.3(4)
N2 C26 Zr1 69.9(2)
C27 C26 Zr1 169.7(3)
C26 C27 C28 120.4(4)
N3 C28 C27 123.7(4)
N3 C28 C29 119.6(4)
C27 C28 C29 116.7(4)
C30 C29 C28 120.1(4)
N2 C30 C29 120.9(4)
C34 C33 C37 106.1(4)
C34 C33 Si2 119.2(4)
C37 C33 Si2 127.4(4)
C34 C33 Zr2 75.8(3)
C37 C33 Zr2 76.9(3)
Si2 C33 Zr2 89.15(18)
C35 C34 C33 109.0(4)
C35 C34 C38 124.6(5)
C33 C34 C38 126.4(5)
C35 C34 Zr2 78.4(3)
C33 C34 Zr2 70.2(2)
C38 C34 Zr2 117.5(4)
C34 C35 C36 107.9(4)
C34 C35 C39 127.1(5)
C36 C35 C39 124.8(5)
C34 C35 Zr2 69.6(3)
C36 C35 Zr2 73.7(3)
C39 C35 Zr2 125.9(4)
C35 C36 C37 108.8(4)
C35 C36 C40 124.9(4)
C37 C36 C40 126.1(4)
C35 C36 Zr2 74.7(3)
C37 C36 Zr2 71.0(3)
C40 C36 Zr2 124.8(3)
C36 C37 C33 108.1(4)
C36 C37 C41 124.5(4)
C33 C37 C41 127.3(4)
C36 C37 Zr2 76.8(3)
C33 C37 Zr2 69.3(3)
C41 C37 Zr2 122.4(3)
N4 C44 C45 111.0(5)
N4 C44 C46 110.3(4)
C45 C44 C46 109.2(5)
N4 C44 C47 108.5(4)
C45 C44 C47 109.2(5)
C46 C44 C47 108.7(5)
C52 C48 C49 109.0(4)
C52 C48 C53 125.9(5)
C49 C48 C53 125.0(5)
C52 C48 Ir2 72.2(3)
C49 C48 Ir2 70.9(2)
C53 C48 Ir2 126.3(3)
C48 C49 C50 107.3(4)
C48 C49 C54 126.0(5)
C50 C49 C54 126.6(4)
C48 C49 Ir2 71.8(2)
C50 C49 Ir2 70.5(2)
C54 C49 Ir2 126.4(3)
C51 C50 C49 107.1(4)
C51 C50 C55 127.3(5)
C49 C50 C55 125.4(5)
C51 C50 Ir2 71.8(2)
C49 C50 Ir2 71.0(2)
C55 C50 Ir2 125.4(3)
C50 C51 C52 109.1(4)
C50 C51 C56 125.4(5)
C52 C51 C56 125.3(5)
C50 C51 Ir2 71.0(2)
C52 C51 Ir2 72.3(3)
C56 C51 Ir2 127.1(3)
C48 C52 C51 107.5(4)
C48 C52 C57 125.8(5)
C51 C52 C57 126.2(5)
C48 C52 Ir2 70.9(2)
C51 C52 Ir2 70.3(3)
C57 C52 Ir2 130.4(3)
C59 C58 N5 118.9(5)
C59 C58 Zr2 170.0(5)
N5 C58 Zr2 70.8(3)
C58 C59 C60 119.5(6)
N6 C60 C61 122.7(6)
N6 C60 C59 120.9(6)
C61 C60 C59 116.3(5)
C62 C61 C60 122.9(6)
C61 C62 N5 120.4(6)

loop_
_geom_bond_atom_site_label_1
_geom_bond_atom_site_label_2
_geom_bond_distance
Ir1 C18 2.214(5)
Ir1 C17 2.218(4)
Ir1 C16 2.223(4)
Ir1 C19 2.235(5)
Ir1 C20 2.240(4)
Ir1 Zr1 2.8082(4)
Ir2 C50 2.216(4)
Ir2 C49 2.222(4)
Ir2 C51 2.226(4)
Ir2 C48 2.235(4)
Ir2 C52 2.252(4)
Ir2 Zr2 2.8011(4)
Zr1 N1 2.157(4)
Zr1 N2 2.204(4)
Zr1 C26 2.269(4)
Zr1 C1 2.432(4)
Zr1 C2 2.496(4)
Zr1 C5 2.523(4)
Zr1 C4 2.604(4)
Zr1 C3 2.615(4)
Zr1 Si1 3.0385(13)
Zr2 N4 2.183(4)
Zr2 N5 2.212(4)
Zr2 C58 2.237(5)
Zr2 C33 2.423(5)
Zr2 C34 2.497(4)
Zr2 C37 2.522(4)
Zr2 C36 2.597(5)
Zr2 C35 2.610(5)
Zr2 Si2 3.0454(14)
Si1 N1 1.730(4)
Si1 C10 1.868(5)
Si1 C1 1.882(5)
Si1 C11 1.893(5)
Si2 N4 1.711(4)
Si2 C33 1.881(5)
Si2 C42 1.884(6)
Si2 C43 1.891(6)
N1 C12 1.472(6)
N2 C26 1.346(5)
N2 C30 1.351(6)
N3 C28 1.352(5)
N3 C32 1.451(6)
N3 C31 1.472(6)
N4 C44 1.494(6)
N5 C62 1.366(7)
N5 C58 1.396(8)
N6 C60 1.342(7)
N6 C64 1.397(7)
N6 C63 1.493(9)
C1 C5 1.440(6)
C1 C2 1.457(6)
C2 C3 1.402(6)
C2 C6 1.514(6)
C3 C4 1.426(6)
C3 C7 1.505(6)
C4 C5 1.407(7)
C4 C8 1.511(7)
C5 C9 1.509(6)
C12 C13 1.508(7)
C12 C14 1.526(7)
C12 C15 1.542(7)
C16 C20 1.416(7)
C16 C17 1.438(7)
C16 C21 1.502(7)
C17 C18 1.416(8)
C17 C22 1.517(7)
C18 C19 1.442(7)
C18 C23 1.500(7)
C19 C20 1.442(7)
C19 C24 1.497(7)
C20 C25 1.508(7)
C26 C27 1.396(6)
C27 C28 1.423(6)
C28 C29 1.427(6)
C29 C30 1.386(6)
C33 C34 1.441(7)
C33 C37 1.442(7)
C34 C35 1.412(7)
C34 C38 1.499(7)
C35 C36 1.415(7)
C35 C39 1.506(7)
C36 C37 1.418(6)
C36 C40 1.510(7)
C37 C41 1.505(7)
C44 C45 1.531(8)
C44 C46 1.536(8)
C44 C47 1.548(7)
C48 C52 1.421(7)
C48 C49 1.425(7)
C48 C53 1.510(7)
C49 C50 1.461(6)
C49 C54 1.500(6)
C50 C51 1.418(7)
C50 C55 1.495(7)
C51 C52 1.433(7)
C51 C56 1.521(7)
C52 C57 1.519(7)
C58 C59 1.360(7)
C59 C60 1.490(8)
C60 C61 1.389(8)
C61 C62 1.323(9)

loop_
_geom_torsion_atom_site_label_1
_geom_torsion_atom_site_label_2
_geom_torsion_atom_site_label_3
_geom_torsion_atom_site_label_4
_geom_torsion
C18 Ir1 Zr1 N1 143.0(3)
C17 Ir1 Zr1 N1 77.8(3)
C16 Ir1 Zr1 N1 8.9(3)
C19 Ir1 Zr1 N1 -146.2(3)
C20 Ir1 Zr1 N1 -67.3(3)
C18 Ir1 Zr1 N2 -79.9(3)
C17 Ir1 Zr1 N2 -145.1(3)
C16 Ir1 Zr1 N2 145.9(2)
C19 Ir1 Zr1 N2 -9.2(3)
C20 Ir1 Zr1 N2 69.8(3)
C18 Ir1 Zr1 C26 -108.4(3)
C17 Ir1 Zr1 C26 -173.6(3)
C16 Ir1 Zr1 C26 117.4(3)
C19 Ir1 Zr1 C26 -37.6(3)
C20 Ir1 Zr1 C26 41.3(3)
C18 Ir1 Zr1 C1 67.8(3)
C17 Ir1 Zr1 C1 2.6(3)
C16 Ir1 Zr1 C1 -66.4(3)
C19 Ir1 Zr1 C1 138.5(3)
C20 Ir1 Zr1 C1 -142.5(3)
C18 Ir1 Zr1 C2 42.3(3)
C17 Ir1 Zr1 C2 -22.9(3)
C16 Ir1 Zr1 C2 -91.9(3)
C19 Ir1 Zr1 C2 113.0(3)
C20 Ir1 Zr1 C2 -168.0(3)
C18 Ir1 Zr1 C5 43.9(3)
C17 Ir1 Zr1 C5 -21.3(3)
C16 Ir1 Zr1 C5 -90.3(3)
C19 Ir1 Zr1 C5 114.6(3)
C20 Ir1 Zr1 C5 -166.4(3)
C18 Ir1 Zr1 C4 12.4(3)
C17 Ir1 Zr1 C4 -52.8(3)
C16 Ir1 Zr1 C4 -121.8(3)
C19 Ir1 Zr1 C4 83.1(3)
C20 Ir1 Zr1 C4 162.1(3)
C18 Ir1 Zr1 C3 0.4(3)
C17 Ir1 Zr1 C3 -64.8(3)
C16 Ir1 Zr1 C3 -133.8(3)
C19 Ir1 Zr1 C3 71.2(3)
C20 Ir1 Zr1 C3 150.1(3)
C18 Ir1 Zr1 Si1 108.1(3)
C17 Ir1 Zr1 Si1 42.9(2)
C16 Ir1 Zr1 Si1 -26.1(2)
C19 Ir1 Zr1 Si1 178.8(3)
C20 Ir1 Zr1 Si1 -102.2(3)
C50 Ir2 Zr2 N4 -62.9(2)
C49 Ir2 Zr2 N4 -0.8(2)
C51 Ir2 Zr2 N4 -126.0(3)
C48 Ir2 Zr2 N4 67.2(3)
C52 Ir2 Zr2 N4 153.6(3)
C50 Ir2 Zr2 N5 -163.0(2)
C49 Ir2 Zr2 N5 -100.9(3)
C51 Ir2 Zr2 N5 133.9(3)
C48 Ir2 Zr2 N5 -32.9(3)
C52 Ir2 Zr2 N5 53.5(4)
C50 Ir2 Zr2 C58 162.9(2)
C49 Ir2 Zr2 C58 -135.0(2)
C51 Ir2 Zr2 C58 99.8(3)
C48 Ir2 Zr2 C58 -67.0(3)
C52 Ir2 Zr2 C58 19.4(4)
C50 Ir2 Zr2 C33 11.2(2)
C49 Ir2 Zr2 C33 73.3(2)
C51 Ir2 Zr2 C33 -51.9(3)
C48 Ir2 Zr2 C33 141.2(3)
C52 Ir2 Zr2 C33 -132.3(3)
C50 Ir2 Zr2 C34 35.0(3)
C49 Ir2 Zr2 C34 97.0(3)
C51 Ir2 Zr2 C34 -28.2(3)
C48 Ir2 Zr2 C34 165.0(3)
C52 Ir2 Zr2 C34 -108.6(4)
C50 Ir2 Zr2 C37 35.1(2)
C49 Ir2 Zr2 C37 97.2(2)
C51 Ir2 Zr2 C37 -28.0(3)
C48 Ir2 Zr2 C37 165.2(3)
C52 Ir2 Zr2 C37 -108.4(3)
C50 Ir2 Zr2 C36 66.7(2)
C49 Ir2 Zr2 C36 128.7(2)
C51 Ir2 Zr2 C36 3.6(3)
C48 Ir2 Zr2 C36 -163.3(3)
C52 Ir2 Zr2 C36 -76.8(3)
C50 Ir2 Zr2 C35 77.4(2)
C49 Ir2 Zr2 C35 139.5(2)
C51 Ir2 Zr2 C35 14.3(3)
C48 Ir2 Zr2 C35 -152.5(3)
C52 Ir2 Zr2 C35 -66.1(4)
C50 Ir2 Zr2 Si2 -28.61(19)
C49 Ir2 Zr2 Si2 33.4(2)
C51 Ir2 Zr2 Si2 -91.7(2)
C48 Ir2 Zr2 Si2 101.4(3)
C52 Ir2 Zr2 Si2 -172.1(3)
N2 Zr1 Si1 N1 -74.3(3)
C26 Zr1 Si1 N1 -55.1(2)
C1 Zr1 Si1 N1 -158.0(2)
C2 Zr1 Si1 N1 -124.5(2)
C5 Zr1 Si1 N1 173.3(2)
C4 Zr1 Si1 N1 -170.49(19)
C3 Zr1 Si1 N1 -138.79(19)
Ir1 Zr1 Si1 N1 87.24(17)
N1 Zr1 Si1 C10 79.9(3)
N2 Zr1 Si1 C10 5.6(4)
C26 Zr1 Si1 C10 24.8(3)
C1 Zr1 Si1 C10 -78.1(3)
C2 Zr1 Si1 C10 -44.7(3)
C5 Zr1 Si1 C10 -106.8(3)
C4 Zr1 Si1 C10 -90.6(3)
C3 Zr1 Si1 C10 -58.9(3)
Ir1 Zr1 Si1 C10 167.1(3)
N1 Zr1 Si1 C1 158.0(2)
N2 Zr1 Si1 C1 83.7(3)
C26 Zr1 Si1 C1 102.9(2)
C2 Zr1 Si1 C1 33.48(19)
C5 Zr1 Si1 C1 -28.65(19)
C4 Zr1 Si1 C1 -12.47(18)
C3 Zr1 Si1 C1 19.23(18)
Ir1 Zr1 Si1 C1 -114.75(15)
N1 Zr1 Si1 C11 -101.4(3)
N2 Zr1 Si1 C11 -175.7(3)
C26 Zr1 Si1 C11 -156.5(2)
C1 Zr1 Si1 C11 100.6(3)
C2 Zr1 Si1 C11 134.1(2)
C5 Zr1 Si1 C11 72.0(2)
C4 Zr1 Si1 C11 88.2(2)
C3 Zr1 Si1 C11 119.9(2)
Ir1 Zr1 Si1 C11 -14.1(2)
N5 Zr2 Si2 N4 50.9(2)
C58 Zr2 Si2 N4 71.0(3)
C33 Zr2 Si2 N4 158.5(3)
C34 Zr2 Si2 N4 125.3(2)
C37 Zr2 Si2 N4 -172.6(2)
C36 Zr2 Si2 N4 170.9(2)
C35 Zr2 Si2 N4 139.4(2)
Ir2 Zr2 Si2 N4 -87.63(18)
N4 Zr2 Si2 C33 -158.5(3)
N5 Zr2 Si2 C33 -107.6(2)
C58 Zr2 Si2 C33 -87.5(3)
C34 Zr2 Si2 C33 -33.3(2)
C37 Zr2 Si2 C33 28.9(2)
C36 Zr2 Si2 C33 12.4(2)
C35 Zr2 Si2 C33 -19.1(2)
Ir2 Zr2 Si2 C33 113.87(19)
N4 Zr2 Si2 C42 -79.8(4)
N5 Zr2 Si2 C42 -28.9(4)
C58 Zr2 Si2 C42 -8.7(5)
C33 Zr2 Si2 C42 78.7(4)
C34 Zr2 Si2 C42 45.5(4)
C37 Zr2 Si2 C42 107.6(4)
C36 Zr2 Si2 C42 91.1(4)
C35 Zr2 Si2 C42 59.6(4)
Ir2 Zr2 Si2 C42 -167.4(4)
N4 Zr2 Si2 C43 101.7(3)
N5 Zr2 Si2 C43 152.6(3)
C58 Zr2 Si2 C43 172.8(3)
C33 Zr2 Si2 C43 -99.8(3)
C34 Zr2 Si2 C43 -133.0(3)
C37 Zr2 Si2 C43 -70.9(3)
C36 Zr2 Si2 C43 -87.4(3)
C35 Zr2 Si2 C43 -118.9(3)
Ir2 Zr2 Si2 C43 14.1(2)
C10 Si1 N1 C12 48.1(4)
C1 Si1 N1 C12 166.3(3)
C11 Si1 N1 C12 -75.9(4)
Zr1 Si1 N1 C12 -176.2(4)
C10 Si1 N1 Zr1 -135.7(2)
C1 Si1 N1 Zr1 -17.49(18)
C11 Si1 N1 Zr1 100.3(3)
N2 Zr1 N1 C12 -39.5(4)
C26 Zr1 N1 C12 -49.6(4)
C1 Zr1 N1 C12 -170.1(4)
C2 Zr1 N1 C12 -137.3(4)
C5 Zr1 N1 C12 169.6(4)
C4 Zr1 N1 C12 -172.7(4)
C3 Zr1 N1 C12 -137.6(4)
Ir1 Zr1 N1 C12 72.9(4)
Si1 Zr1 N1 C12 175.7(5)
N2 Zr1 N1 Si1 144.85(15)
C26 Zr1 N1 Si1 134.71(17)
C1 Zr1 N1 Si1 14.23(15)
C2 Zr1 N1 Si1 47.00(17)
C5 Zr1 N1 Si1 -6.05(18)
C4 Zr1 N1 Si1 11.6(2)
C3 Zr1 N1 Si1 46.7(2)
Ir1 Zr1 N1 Si1 -102.78(14)
N1 Zr1 N2 C26 -17.7(3)
C1 Zr1 N2 C26 86.0(3)
C2 Zr1 N2 C26 72.9(2)
C5 Zr1 N2 C26 127.4(2)
C4 Zr1 N2 C26 125.7(2)
C3 Zr1 N2 C26 96.4(2)
Ir1 Zr1 N2 C26 -133.0(2)
Si1 Zr1 N2 C26 29.4(4)
N1 Zr1 N2 C30 157.1(11)
C26 Zr1 N2 C30 174.7(12)
C1 Zr1 N2 C30 -99.2(11)
C2 Zr1 N2 C30 -112.4(11)
C5 Zr1 N2 C30 -57.9(11)
C4 Zr1 N2 C30 -59.6(11)
C3 Zr1 N2 C30 -88.9(11)
Ir1 Zr1 N2 C30 41.7(11)
Si1 Zr1 N2 C30 -155.9(10)
C33 Si2 N4 C44 -167.2(4)
C42 Si2 N4 C44 -49.3(5)
C43 Si2 N4 C44 74.7(4)
Zr2 Si2 N4 C44 175.8(5)
C33 Si2 N4 Zr2 17.0(2)
C42 Si2 N4 Zr2 135.0(3)
C43 Si2 N4 Zr2 -101.0(3)
N5 Zr2 N4 C44 49.9(4)
C58 Zr2 N4 C44 44.5(5)
C33 Zr2 N4 C44 170.9(4)
C34 Zr2 N4 C44 138.5(4)
C37 Zr2 N4 C44 -168.5(4)
C36 Zr2 N4 C44 173.7(4)
C35 Zr2 N4 C44 138.8(4)
Ir2 Zr2 N4 C44 -73.6(4)
Si2 Zr2 N4 C44 -175.2(5)
N5 Zr2 N4 Si2 -134.89(19)
C58 Zr2 N4 Si2 -140.30(19)
C33 Zr2 N4 Si2 -13.93(17)
C34 Zr2 N4 Si2 -46.32(19)
C37 Zr2 N4 Si2 6.7(2)
C36 Zr2 N4 Si2 -11.1(3)
C35 Zr2 N4 Si2 -46.0(2)
Ir2 Zr2 N4 Si2 101.55(15)
N4 Zr2 N5 C62 14.8(17)
C58 Zr2 N5 C62 -172.4(19)
C33 Zr2 N5 C62 -53.0(18)
C34 Zr2 N5 C62 -68.3(17)
C37 Zr2 N5 C62 -88.2(17)
C36 Zr2 N5 C62 -115.6(17)
C35 Zr2 N5 C62 -100.3(17)
Ir2 Zr2 N5 C62 121.1(17)
Si2 Zr2 N5 C62 -10.4(17)
N4 Zr2 N5 C58 -172.8(3)
C33 Zr2 N5 C58 119.5(3)
C34 Zr2 N5 C58 104.1(3)
C37 Zr2 N5 C58 84.2(4)
C36 Zr2 N5 C58 56.8(3)
C35 Zr2 N5 C58 72.1(3)
Ir2 Zr2 N5 C58 -66.4(3)
Si2 Zr2 N5 C58 162.0(2)
N1 Si1 C1 C5 87.0(4)
C10 Si1 C1 C5 -148.7(4)
C11 Si1 C1 C5 -32.8(5)
Zr1 Si1 C1 C5 71.9(4)
N1 Si1 C1 C2 -57.1(3)
C10 Si1 C1 C2 67.2(4)
C11 Si1 C1 C2 -177.0(3)
Zr1 Si1 C1 C2 -72.2(3)
N1 Si1 C1 Zr1 15.10(16)
C10 Si1 C1 Zr1 139.4(2)
C11 Si1 C1 Zr1 -104.7(2)
N1 Zr1 C1 C5 -141.8(3)
N2 Zr1 C1 C5 87.2(3)
C26 Zr1 C1 C5 129.4(3)
C2 Zr1 C1 C5 110.5(4)
C4 Zr1 C1 C5 35.6(2)
C3 Zr1 C1 C5 74.7(3)
Ir1 Zr1 C1 C5 -46.6(3)
Si1 Zr1 C1 C5 -129.0(3)
N1 Zr1 C1 C2 107.7(3)
N2 Zr1 C1 C2 -23.3(3)
C26 Zr1 C1 C2 18.9(3)
C5 Zr1 C1 C2 -110.5(4)
C4 Zr1 C1 C2 -74.9(3)
C3 Zr1 C1 C2 -35.8(2)
Ir1 Zr1 C1 C2 -157.2(2)
Si1 Zr1 C1 C2 120.4(3)
N1 Zr1 C1 Si1 -12.76(14)
N2 Zr1 C1 Si1 -143.78(15)
C26 Zr1 C1 Si1 -101.57(18)
C2 Zr1 C1 Si1 -120.4(3)
C5 Zr1 C1 Si1 129.0(3)
C4 Zr1 C1 Si1 164.6(2)
C3 Zr1 C1 Si1 -156.2(2)
Ir1 Zr1 C1 Si1 82.40(15)
C5 C1 C2 C3 -1.0(5)
Si1 C1 C2 C3 150.1(3)
Zr1 C1 C2 C3 70.2(3)
C5 C1 C2 C6 179.0(4)
Si1 C1 C2 C6 -29.9(6)
Zr1 C1 C2 C6 -109.8(4)
C5 C1 C2 Zr1 -71.1(3)
Si1 C1 C2 Zr1 79.9(3)
N1 Zr1 C2 C3 -179.6(3)
N2 Zr1 C2 C3 47.9(3)
C26 Zr1 C2 C3 81.1(3)
C1 Zr1 C2 C3 -114.8(4)
C5 Zr1 C2 C3 -75.3(3)
C4 Zr1 C2 C3 -35.8(2)
Ir1 Zr1 C2 C3 -73.4(3)
Si1 Zr1 C2 C3 -152.1(3)
N1 Zr1 C2 C1 -64.7(3)
N2 Zr1 C2 C1 162.7(2)
C26 Zr1 C2 C1 -164.0(3)
C5 Zr1 C2 C1 39.5(3)
C4 Zr1 C2 C1 79.1(3)
C3 Zr1 C2 C1 114.8(4)
Ir1 Zr1 C2 C1 41.5(4)
Si1 Zr1 C2 C1 -37.2(2)
N1 Zr1 C2 C6 55.9(3)
N2 Zr1 C2 C6 -76.6(3)
C26 Zr1 C2 C6 -43.4(3)
C1 Zr1 C2 C6 120.7(4)
C5 Zr1 C2 C6 160.2(4)
C4 Zr1 C2 C6 -160.3(4)
C3 Zr1 C2 C6 -124.5(4)
Ir1 Zr1 C2 C6 162.2(2)
Si1 Zr1 C2 C6 83.4(3)
C1 C2 C3 C4 -0.5(5)
C6 C2 C3 C4 179.5(4)
Zr1 C2 C3 C4 64.1(3)
C1 C2 C3 C7 177.0(4)
C6 C2 C3 C7 -3.0(7)
Zr1 C2 C3 C7 -118.3(4)
C1 C2 C3 Zr1 -64.6(3)
C6 C2 C3 Zr1 115.4(4)
N1 Zr1 C3 C2 0.5(3)
N2 Zr1 C3 C2 -131.8(3)
C26 Zr1 C3 C2 -96.9(3)
C1 Zr1 C3 C2 38.8(2)
C5 Zr1 C3 C2 80.9(3)
C4 Zr1 C3 C2 117.0(4)
Ir1 Zr1 C3 C2 139.8(2)
Si1 Zr1 C3 C2 24.4(2)
N1 Zr1 C3 C4 -116.5(3)
N2 Zr1 C3 C4 111.2(3)
C26 Zr1 C3 C4 146.1(3)
C1 Zr1 C3 C4 -78.1(3)
C2 Zr1 C3 C4 -117.0(4)
C5 Zr1 C3 C4 -36.1(3)
Ir1 Zr1 C3 C4 22.8(3)
Si1 Zr1 C3 C4 -92.6(3)
N1 Zr1 C3 C7 121.5(4)
N2 Zr1 C3 C7 -10.8(3)
C26 Zr1 C3 C7 24.1(4)
C1 Zr1 C3 C7 159.9(4)
C2 Zr1 C3 C7 121.0(5)
C5 Zr1 C3 C7 -158.1(4)
C4 Zr1 C3 C7 -122.0(5)
Ir1 Zr1 C3 C7 -99.2(3)
Si1 Zr1 C3 C7 145.4(3)
C2 C3 C4 C5 1.8(5)
C7 C3 C4 C5 -175.8(4)
Zr1 C3 C4 C5 63.2(3)
C2 C3 C4 C8 177.0(4)
C7 C3 C4 C8 -0.6(7)
Zr1 C3 C4 C8 -121.7(4)
C2 C3 C4 Zr1 -61.4(3)
C7 C3 C4 Zr1 121.1(4)
N1 Zr1 C4 C5 -34.9(3)
N2 Zr1 C4 C5 177.4(2)
C26 Zr1 C4 C5 -152.8(2)
C1 Zr1 C4 C5 -37.9(2)
C2 Zr1 C4 C5 -80.7(3)
C3 Zr1 C4 C5 -116.5(4)
Ir1 Zr1 C4 C5 80.9(2)
Si1 Zr1 C4 C5 -28.4(2)
N1 Zr1 C4 C3 81.6(3)
N2 Zr1 C4 C3 -66.1(3)
C26 Zr1 C4 C3 -36.3(3)
C1 Zr1 C4 C3 78.6(3)
C2 Zr1 C4 C3 35.8(3)
C5 Zr1 C4 C3 116.5(4)
Ir1 Zr1 C4 C3 -162.6(2)
Si1 Zr1 C4 C3 88.1(3)
N1 Zr1 C4 C8 -156.5(4)
N2 Zr1 C4 C8 55.8(4)
C26 Zr1 C4 C8 85.6(4)
C1 Zr1 C4 C8 -159.5(5)
C2 Zr1 C4 C8 157.7(5)
C5 Zr1 C4 C8 -121.6(5)
C3 Zr1 C4 C8 121.9(5)
Ir1 Zr1 C4 C8 -40.8(4)
Si1 Zr1 C4 C8 -150.0(4)
C3 C4 C5 C1 -2.4(5)
C8 C4 C5 C1 -177.5(4)
Zr1 C4 C5 C1 63.1(3)
C3 C4 C5 C9 172.9(4)
C8 C4 C5 C9 -2.2(7)
Zr1 C4 C5 C9 -121.6(4)
C3 C4 C5 Zr1 -65.5(3)
C8 C4 C5 Zr1 119.4(4)
C2 C1 C5 C4 2.1(5)
Si1 C1 C5 C4 -145.7(3)
Zr1 C1 C5 C4 -68.1(3)
C2 C1 C5 C9 -173.0(4)
Si1 C1 C5 C9 39.2(6)
Zr1 C1 C5 C9 116.8(4)
C2 C1 C5 Zr1 70.2(3)
Si1 C1 C5 Zr1 -77.7(3)
N1 Zr1 C5 C4 151.8(2)
N2 Zr1 C5 C4 -3.1(3)
C26 Zr1 C5 C4 39.3(4)
C1 Zr1 C5 C4 115.8(4)
C2 Zr1 C5 C4 75.5(3)
C3 Zr1 C5 C4 36.0(2)
Ir1 Zr1 C5 C4 -103.5(2)
Si1 Zr1 C5 C4 148.1(3)
N1 Zr1 C5 C1 36.1(3)
N2 Zr1 C5 C1 -118.9(3)
C26 Zr1 C5 C1 -76.5(3)
C2 Zr1 C5 C1 -40.3(2)
C4 Zr1 C5 C1 -115.8(4)
C3 Zr1 C5 C1 -79.8(3)
Ir1 Zr1 C5 C1 140.7(2)
Si1 Zr1 C5 C1 32.3(2)
N1 Zr1 C5 C9 -86.0(4)
N2 Zr1 C5 C9 119.1(4)
C26 Zr1 C5 C9 161.5(4)
C1 Zr1 C5 C9 -122.0(5)
C2 Zr1 C5 C9 -162.3(5)
C4 Zr1 C5 C9 122.2(5)
C3 Zr1 C5 C9 158.2(5)
Ir1 Zr1 C5 C9 18.7(4)
Si1 Zr1 C5 C9 -89.7(4)
Si1 N1 C12 C13 49.4(5)
Zr1 N1 C12 C13 -125.5(4)
Si1 N1 C12 C14 169.9(4)
Zr1 N1 C12 C14 -5.0(6)
Si1 N1 C12 C15 -71.5(5)
Zr1 N1 C12 C15 113.6(5)
C18 Ir1 C16 C20 79.8(3)
C17 Ir1 C16 C20 117.1(4)
C19 Ir1 C16 C20 37.1(3)
Zr1 Ir1 C16 C20 -128.5(3)
C18 Ir1 C16 C17 -37.3(3)
C19 Ir1 C16 C17 -80.1(3)
C20 Ir1 C16 C17 -117.1(4)
Zr1 Ir1 C16 C17 114.4(3)
C18 Ir1 C16 C21 -158.8(5)
C17 Ir1 C16 C21 -121.5(6)
C19 Ir1 C16 C21 158.4(5)
C20 Ir1 C16 C21 121.4(6)
Zr1 Ir1 C16 C21 -7.2(6)
C20 C16 C17 C18 -0.8(5)
C21 C16 C17 C18 -175.2(4)
Ir1 C16 C17 C18 62.2(3)
C20 C16 C17 C22 175.7(4)
C21 C16 C17 C22 1.3(7)
Ir1 C16 C17 C22 -121.3(5)
C20 C16 C17 Ir1 -63.0(3)
C21 C16 C17 Ir1 122.6(4)
C16 Ir1 C17 C18 -117.2(4)
C19 Ir1 C17 C18 -37.5(3)
C20 Ir1 C17 C18 -80.0(3)
Zr1 Ir1 C17 C18 118.2(3)
C18 Ir1 C17 C16 117.2(4)
C19 Ir1 C17 C16 79.7(3)
C20 Ir1 C17 C16 37.2(3)
Zr1 Ir1 C17 C16 -124.6(3)
C18 Ir1 C17 C22 -121.1(6)
C16 Ir1 C17 C22 121.7(7)
C19 Ir1 C17 C22 -158.6(6)
C20 Ir1 C17 C22 158.9(6)
Zr1 Ir1 C17 C22 -2.8(7)
C16 C17 C18 C19 0.3(5)
C22 C17 C18 C19 -176.2(4)
Ir1 C17 C18 C19 62.6(3)
C16 C17 C18 C23 177.4(4)
C22 C17 C18 C23 0.9(7)
Ir1 C17 C18 C23 -120.3(5)
C16 C17 C18 Ir1 -62.3(3)
C22 C17 C18 Ir1 121.2(5)
C16 Ir1 C18 C17 37.8(3)
C19 Ir1 C18 C17 117.9(4)
C20 Ir1 C18 C17 79.7(3)
Zr1 Ir1 C18 C17 -116.3(3)
C17 Ir1 C18 C19 -117.9(4)
C16 Ir1 C18 C19 -80.0(3)
C20 Ir1 C18 C19 -38.1(3)
Zr1 Ir1 C18 C19 125.9(3)
C17 Ir1 C18 C23 121.5(7)
C16 Ir1 C18 C23 159.3(6)
C19 Ir1 C18 C23 -120.7(7)
C20 Ir1 C18 C23 -158.8(6)
Zr1 Ir1 C18 C23 5.2(7)
C17 C18 C19 C20 0.3(5)
C23 C18 C19 C20 -176.9(4)
Ir1 C18 C19 C20 62.6(3)
C17 C18 C19 C24 174.9(4)
C23 C18 C19 C24 -2.2(7)
Ir1 C18 C19 C24 -122.7(4)
C17 C18 C19 Ir1 -62.3(3)
C23 C18 C19 Ir1 120.5(5)
C18 Ir1 C19 C20 -116.1(4)
C17 Ir1 C19 C20 -79.2(3)
C16 Ir1 C19 C20 -36.5(3)
Zr1 Ir1 C19 C20 128.7(3)
C17 Ir1 C19 C18 36.9(3)
C16 Ir1 C19 C18 79.6(3)
C20 Ir1 C19 C18 116.1(4)
Zr1 Ir1 C19 C18 -115.2(3)
C18 Ir1 C19 C24 120.2(6)
C17 Ir1 C19 C24 157.2(6)
C16 Ir1 C19 C24 -160.1(6)
C20 Ir1 C19 C24 -123.6(6)
Zr1 Ir1 C19 C24 5.1(7)
C17 C16 C20 C19 0.9(5)
C21 C16 C20 C19 175.4(4)
Ir1 C16 C20 C19 -61.3(3)
C17 C16 C20 C25 -174.9(4)
C21 C16 C20 C25 -0.4(7)
Ir1 C16 C20 C25 122.9(4)
C17 C16 C20 Ir1 62.2(3)
C21 C16 C20 Ir1 -123.4(4)
C18 C19 C20 C16 -0.7(5)
C24 C19 C20 C16 -175.3(4)
Ir1 C19 C20 C16 61.2(3)
C18 C19 C20 C25 175.1(4)
C24 C19 C20 C25 0.5(7)
Ir1 C19 C20 C25 -123.0(4)
C18 C19 C20 Ir1 -61.9(3)
C24 C19 C20 Ir1 123.6(5)
C18 Ir1 C20 C16 -80.2(3)
C17 Ir1 C20 C16 -38.0(3)
C19 Ir1 C20 C16 -118.6(4)
Zr1 Ir1 C20 C16 119.3(3)
C18 Ir1 C20 C19 38.4(3)
C17 Ir1 C20 C19 80.6(3)
C16 Ir1 C20 C19 118.6(4)
Zr1 Ir1 C20 C19 -122.1(3)
C18 Ir1 C20 C25 159.2(5)
C17 Ir1 C20 C25 -158.6(5)
C16 Ir1 C20 C25 -120.6(6)
C19 Ir1 C20 C25 120.8(6)
Zr1 Ir1 C20 C25 -1.3(7)
C30 N2 C26 C27 0.2(6)
Zr1 N2 C26 C27 178.4(4)
C30 N2 C26 Zr1 -178.2(4)
N1 Zr1 C26 N2 167.0(2)
C1 Zr1 C26 N2 -120.3(2)
C2 Zr1 C26 N2 -109.8(2)
C5 Zr1 C26 N2 -80.9(3)
C4 Zr1 C26 N2 -60.1(3)
C3 Zr1 C26 N2 -78.3(2)
Ir1 Zr1 C26 N2 55.8(2)
Si1 Zr1 C26 N2 -165.46(19)
N1 Zr1 C26 C27 -5.3(18)
N2 Zr1 C26 C27 -172.3(19)
C1 Zr1 C26 C27 67.4(18)
C2 Zr1 C26 C27 78.0(18)
C5 Zr1 C26 C27 106.8(18)
C4 Zr1 C26 C27 127.7(18)
C3 Zr1 C26 C27 109.5(18)
Ir1 Zr1 C26 C27 -116.5(18)
Si1 Zr1 C26 C27 22.3(18)
N2 C26 C27 C28 -0.5(6)
Zr1 C26 C27 C28 171.1(16)
C32 N3 C28 C27 -172.8(4)
C31 N3 C28 C27 0.7(7)
C32 N3 C28 C29 7.8(6)
C31 N3 C28 C29 -178.7(4)
C26 C27 C28 N3 -178.9(4)
C26 C27 C28 C29 0.5(6)
N3 C28 C29 C30 179.1(4)
C27 C28 C29 C30 -0.4(6)
C26 N2 C30 C29 -0.1(7)
Zr1 N2 C30 C29 -174.0(8)
C28 C29 C30 N2 0.1(7)
N4 Si2 C33 C34 58.3(4)
C42 Si2 C33 C34 -64.8(5)
C43 Si2 C33 C34 179.0(4)
Zr2 Si2 C33 C34 73.2(3)
N4 Si2 C33 C37 -87.7(4)
C42 Si2 C33 C37 149.2(5)
C43 Si2 C33 C37 33.1(5)
Zr2 Si2 C33 C37 -72.7(4)
N4 Si2 C33 Zr2 -14.93(18)
C42 Si2 C33 Zr2 -138.0(3)
C43 Si2 C33 Zr2 105.8(3)
N4 Zr2 C33 C34 -108.1(3)
N5 Zr2 C33 C34 -28.2(3)
C58 Zr2 C33 C34 14.8(4)
C37 Zr2 C33 C34 110.7(4)
C36 Zr2 C33 C34 74.7(3)
C35 Zr2 C33 C34 35.9(3)
Ir2 Zr2 C33 C34 157.4(2)
Si2 Zr2 C33 C34 -120.5(4)
N4 Zr2 C33 C37 141.2(3)
N5 Zr2 C33 C37 -138.9(3)
C58 Zr2 C33 C37 -95.9(3)
C34 Zr2 C33 C37 -110.7(4)
C36 Zr2 C33 C37 -36.0(3)
C35 Zr2 C33 C37 -74.8(3)
Ir2 Zr2 C33 C37 46.7(3)
Si2 Zr2 C33 C37 128.8(3)
N4 Zr2 C33 Si2 12.36(16)
N5 Zr2 C33 Si2 92.3(2)
C58 Zr2 C33 Si2 135.3(2)
C34 Zr2 C33 Si2 120.5(4)
C37 Zr2 C33 Si2 -128.8(3)
C36 Zr2 C33 Si2 -164.8(3)
C35 Zr2 C33 Si2 156.4(3)
Ir2 Zr2 C33 Si2 -82.07(18)
C37 C33 C34 C35 2.0(5)
Si2 C33 C34 C35 -150.4(4)
Zr2 C33 C34 C35 -69.5(3)
C37 C33 C34 C38 -178.3(5)
Si2 C33 C34 C38 29.3(7)
Zr2 C33 C34 C38 110.2(5)
C37 C33 C34 Zr2 71.5(3)
Si2 C33 C34 Zr2 -80.9(3)
N4 Zr2 C34 C35 179.4(3)
N5 Zr2 C34 C35 -89.0(3)
C58 Zr2 C34 C35 -53.4(3)
C33 Zr2 C34 C35 115.3(4)
C37 Zr2 C34 C35 75.6(3)
C36 Zr2 C34 C35 35.7(3)
Ir2 Zr2 C34 C35 75.9(4)
Si2 Zr2 C34 C35 152.6(3)
N4 Zr2 C34 C33 64.1(3)
N5 Zr2 C34 C33 155.7(3)
C58 Zr2 C34 C33 -168.7(3)
C37 Zr2 C34 C33 -39.7(3)
C36 Zr2 C34 C33 -79.6(3)
C35 Zr2 C34 C33 -115.3(4)
Ir2 Zr2 C34 C33 -39.4(4)
Si2 Zr2 C34 C33 37.2(2)
N4 Zr2 C34 C38 -57.5(4)
N5 Zr2 C34 C38 34.1(4)
C58 Zr2 C34 C38 69.7(4)
C33 Zr2 C34 C38 -121.6(5)
C37 Zr2 C34 C38 -161.2(5)
C36 Zr2 C34 C38 158.8(5)
C35 Zr2 C34 C38 123.1(5)
Ir2 Zr2 C34 C38 -161.0(3)
Si2 Zr2 C34 C38 -84.3(4)
C33 C34 C35 C36 -0.2(6)
C38 C34 C35 C36 -179.9(5)
Zr2 C34 C35 C36 -64.3(3)
C33 C34 C35 C39 -175.7(5)
C38 C34 C35 C39 4.6(8)
Zr2 C34 C35 C39 120.2(5)
C33 C34 C35 Zr2 64.1(3)
C38 C34 C35 Zr2 -115.6(5)
N4 Zr2 C35 C34 -0.7(4)
N5 Zr2 C35 C34 90.2(3)
C58 Zr2 C35 C34 125.6(3)
C33 Zr2 C35 C34 -38.2(3)
C37 Zr2 C35 C34 -80.3(3)
C36 Zr2 C35 C34 -116.7(4)
Ir2 Zr2 C35 C34 -137.2(3)
Si2 Zr2 C35 C34 -23.9(3)
N4 Zr2 C35 C36 116.1(3)
N5 Zr2 C35 C36 -153.1(3)
C58 Zr2 C35 C36 -117.7(3)
C33 Zr2 C35 C36 78.5(3)
C34 Zr2 C35 C36 116.7(4)
C37 Zr2 C35 C36 36.4(3)
Ir2 Zr2 C35 C36 -20.5(3)
Si2 Zr2 C35 C36 92.8(3)
N4 Zr2 C35 C39 -122.4(4)
N5 Zr2 C35 C39 -31.5(5)
C58 Zr2 C35 C39 3.8(5)
C33 Zr2 C35 C39 -159.9(5)
C34 Zr2 C35 C39 -121.7(6)
C37 Zr2 C35 C39 158.0(5)
C36 Zr2 C35 C39 121.6(6)
Ir2 Zr2 C35 C39 101.1(4)
Si2 Zr2 C35 C39 -145.6(4)
C34 C35 C36 C37 -1.7(5)
C39 C35 C36 C37 173.9(5)
Zr2 C35 C36 C37 -63.3(3)
C34 C35 C36 C40 -176.4(5)
C39 C35 C36 C40 -0.7(8)
Zr2 C35 C36 C40 122.0(5)
C34 C35 C36 Zr2 61.6(3)
C39 C35 C36 Zr2 -122.8(5)
N4 Zr2 C36 C35 -81.8(3)
N5 Zr2 C36 C35 30.3(3)
C58 Zr2 C36 C35 60.2(3)
C33 Zr2 C36 C35 -78.6(3)
C34 Zr2 C36 C35 -36.2(3)
C37 Zr2 C36 C35 -116.5(4)
Ir2 Zr2 C36 C35 164.3(3)
Si2 Zr2 C36 C35 -87.9(3)
N4 Zr2 C36 C37 34.7(3)
N5 Zr2 C36 C37 146.8(3)
C58 Zr2 C36 C37 176.8(3)
C33 Zr2 C36 C37 38.0(3)
C34 Zr2 C36 C37 80.3(3)
C35 Zr2 C36 C37 116.5(4)
Ir2 Zr2 C36 C37 -79.2(3)
Si2 Zr2 C36 C37 28.6(3)
N4 Zr2 C36 C40 156.0(4)
N5 Zr2 C36 C40 -91.9(4)
C58 Zr2 C36 C40 -61.9(4)
C33 Zr2 C36 C40 159.3(5)
C34 Zr2 C36 C40 -158.3(5)
C37 Zr2 C36 C40 121.3(5)
C35 Zr2 C36 C40 -122.1(5)
Ir2 Zr2 C36 C40 42.1(4)
Si2 Zr2 C36 C40 150.0(4)
C35 C36 C37 C33 3.0(5)
C40 C36 C37 C33 177.5(5)
Zr2 C36 C37 C33 -62.7(3)
C35 C36 C37 C41 -173.8(4)
C40 C36 C37 C41 0.7(8)
Zr2 C36 C37 C41 120.5(5)
C35 C36 C37 Zr2 65.7(3)
C40 C36 C37 Zr2 -119.7(5)
C34 C33 C37 C36 -3.1(5)
Si2 C33 C37 C36 146.3(4)
Zr2 C33 C37 C36 67.7(3)
C34 C33 C37 C41 173.6(4)
Si2 C33 C37 C41 -37.0(7)
Zr2 C33 C37 C41 -115.6(5)
C34 C33 C37 Zr2 -70.8(3)
Si2 C33 C37 Zr2 78.6(4)
N4 Zr2 C37 C36 -151.9(3)
N5 Zr2 C37 C36 -50.8(4)
C58 Zr2 C37 C36 -4.0(4)
C33 Zr2 C37 C36 -115.4(4)
C34 Zr2 C37 C36 -75.5(3)
C35 Zr2 C37 C36 -35.7(3)
Ir2 Zr2 C37 C36 104.6(3)
Si2 Zr2 C37 C36 -147.8(3)
N4 Zr2 C37 C33 -36.4(3)
N5 Zr2 C37 C33 64.6(4)
C58 Zr2 C37 C33 111.4(3)
C34 Zr2 C37 C33 39.9(3)
C36 Zr2 C37 C33 115.4(4)
C35 Zr2 C37 C33 79.7(3)
Ir2 Zr2 C37 C33 -140.0(3)
Si2 Zr2 C37 C33 -32.4(2)
N4 Zr2 C37 C41 85.4(4)
N5 Zr2 C37 C41 -173.5(4)
C58 Zr2 C37 C41 -126.7(4)
C33 Zr2 C37 C41 121.9(5)
C34 Zr2 C37 C41 161.8(4)
C36 Zr2 C37 C41 -122.7(5)
C35 Zr2 C37 C41 -158.4(4)
Ir2 Zr2 C37 C41 -18.1(4)
Si2 Zr2 C37 C41 89.5(4)
Si2 N4 C44 C45 -39.1(6)
Zr2 N4 C44 C45 135.2(4)
Si2 N4 C44 C46 -160.2(4)
Zr2 N4 C44 C46 14.1(6)
Si2 N4 C44 C47 80.9(5)
Zr2 N4 C44 C47 -104.8(5)
C50 Ir2 C48 C52 -79.6(3)
C49 Ir2 C48 C52 -118.3(4)
C51 Ir2 C48 C52 -37.5(3)
Zr2 Ir2 C48 C52 134.4(3)
C50 Ir2 C48 C49 38.6(3)
C51 Ir2 C48 C49 80.8(3)
C52 Ir2 C48 C49 118.3(4)
Zr2 Ir2 C48 C49 -107.3(3)
C50 Ir2 C48 C53 158.5(5)
C49 Ir2 C48 C53 119.8(6)
C51 Ir2 C48 C53 -159.4(5)
C52 Ir2 C48 C53 -121.9(6)
Zr2 Ir2 C48 C53 12.5(6)
C52 C48 C49 C50 0.5(5)
C53 C48 C49 C50 176.6(4)
Ir2 C48 C49 C50 -62.0(3)
C52 C48 C49 C54 -175.3(4)
C53 C48 C49 C54 0.8(7)
Ir2 C48 C49 C54 122.2(4)
C52 C48 C49 Ir2 62.5(3)
C53 C48 C49 Ir2 -121.4(4)
C50 Ir2 C49 C48 -116.6(4)
C51 Ir2 C49 C48 -78.9(3)
C52 Ir2 C49 C48 -36.7(3)
Zr2 Ir2 C49 C48 131.2(2)
C51 Ir2 C49 C50 37.6(3)
C48 Ir2 C49 C50 116.6(4)
C52 Ir2 C49 C50 79.9(3)
Zr2 Ir2 C49 C50 -112.2(3)
C50 Ir2 C49 C54 121.7(6)
C51 Ir2 C49 C54 159.3(5)
C48 Ir2 C49 C54 -121.7(5)
C52 Ir2 C49 C54 -158.4(5)
Zr2 Ir2 C49 C54 9.5(5)
C48 C49 C50 C51 -0.2(5)
C54 C49 C50 C51 175.5(4)
Ir2 C49 C50 C51 -63.1(3)
C48 C49 C50 C55 -176.7(4)
C54 C49 C50 C55 -1.0(7)
Ir2 C49 C50 C55 120.4(5)
C48 C49 C50 Ir2 62.9(3)
C54 C49 C50 Ir2 -121.4(5)
C49 Ir2 C50 C51 116.2(4)
C48 Ir2 C50 C51 78.7(3)
C52 Ir2 C50 C51 37.0(3)
Zr2 Ir2 C50 C51 -126.3(3)
C51 Ir2 C50 C49 -116.2(4)
C48 Ir2 C50 C49 -37.5(3)
C52 Ir2 C50 C49 -79.2(3)
Zr2 Ir2 C50 C49 117.5(3)
C49 Ir2 C50 C55 -120.5(5)
C51 Ir2 C50 C55 123.3(6)
C48 Ir2 C50 C55 -158.0(5)
C52 Ir2 C50 C55 160.3(5)
Zr2 Ir2 C50 C55 -2.9(5)
C49 C50 C51 C52 -0.1(5)
C55 C50 C51 C52 176.3(4)
Ir2 C50 C51 C52 -62.7(3)
C49 C50 C51 C56 -174.8(4)
C55 C50 C51 C56 1.5(8)
Ir2 C50 C51 C56 122.6(5)
C49 C50 C51 Ir2 62.6(3)
C55 C50 C51 Ir2 -121.0(5)
C49 Ir2 C51 C50 -38.9(3)
C48 Ir2 C51 C50 -81.1(3)
C52 Ir2 C51 C50 -118.2(4)
Zr2 Ir2 C51 C50 106.1(3)
C50 Ir2 C51 C52 118.2(4)
C49 Ir2 C51 C52 79.3(3)
C48 Ir2 C51 C52 37.1(3)
Zr2 Ir2 C51 C52 -135.7(3)
C50 Ir2 C51 C56 -120.5(6)
C49 Ir2 C51 C56 -159.3(6)
C48 Ir2 C51 C56 158.4(6)
C52 Ir2 C51 C56 121.3(6)
Zr2 Ir2 C51 C56 -14.3(7)
C49 C48 C52 C51 -0.5(5)
C53 C48 C52 C51 -176.6(4)
Ir2 C48 C52 C51 61.1(3)
C49 C48 C52 C57 171.7(4)
C53 C48 C52 C57 -4.3(7)
Ir2 C48 C52 C57 -126.6(4)
C49 C48 C52 Ir2 -61.7(3)
C53 C48 C52 Ir2 122.3(4)
C50 C51 C52 C48 0.4(5)
C56 C51 C52 C48 175.1(4)
Ir2 C51 C52 C48 -61.5(3)
C50 C51 C52 C57 -171.9(4)
C56 C51 C52 C57 2.9(7)
Ir2 C51 C52 C57 126.3(5)
C50 C51 C52 Ir2 61.9(3)
C56 C51 C52 Ir2 -123.4(5)
C50 Ir2 C52 C48 80.6(3)
C49 Ir2 C52 C48 37.0(3)
C51 Ir2 C52 C48 117.5(4)
Zr2 Ir2 C52 C48 -125.3(3)
C50 Ir2 C52 C51 -36.9(3)
C49 Ir2 C52 C51 -80.5(3)
C48 Ir2 C52 C51 -117.5(4)
Zr2 Ir2 C52 C51 117.2(3)
C50 Ir2 C52 C57 -158.2(6)
C49 Ir2 C52 C57 158.3(6)
C51 Ir2 C52 C57 -121.3(6)
C48 Ir2 C52 C57 121.2(7)
Zr2 Ir2 C52 C57 -4.0(8)
C62 N5 C58 C59 0.6(8)
Zr2 N5 C58 C59 -177.1(5)
C62 N5 C58 Zr2 177.7(5)
N4 Zr2 C58 C59 174(2)
N5 Zr2 C58 C59 165(2)
C33 Zr2 C58 C59 79(2)
C34 Zr2 C58 C59 87(2)
C37 Zr2 C58 C59 36(2)
C36 Zr2 C58 C59 34(2)
C35 Zr2 C58 C59 62(2)
Ir2 Zr2 C58 C59 -68(2)
Si2 Zr2 C58 C59 133(2)
N4 Zr2 C58 N5 9.1(4)
C33 Zr2 C58 N5 -86.1(3)
C34 Zr2 C58 N5 -77.8(3)
C37 Zr2 C58 N5 -129.1(3)
C36 Zr2 C58 N5 -131.2(3)
C35 Zr2 C58 N5 -103.6(3)
Ir2 Zr2 C58 N5 127.2(3)
Si2 Zr2 C58 N5 -31.9(4)
N5 C58 C59 C60 1.8(7)
Zr2 C58 C59 C60 -162(2)
C64 N6 C60 C61 -2.7(9)
C63 N6 C60 C61 176.9(6)
C64 N6 C60 C59 174.6(5)
C63 N6 C60 C59 -5.7(8)
C58 C59 C60 N6 179.8(5)
C58 C59 C60 C61 -2.7(7)
N6 C60 C61 C62 178.7(6)
C59 C60 C61 C62 1.2(9)
C60 C61 C62 N5 1.2(10)
C58 N5 C62 C61 -2.2(9)
Zr2 N5 C62 C61 169.3(13)
